data_2205362
loop_
_publ_author_name
'Vencato, Ivo'
'Ferri, Pedro H.'
'Faria, Lourival C.'
'Santos, Suzana C.'
'Lariucci, Carlito'

_publ_section_title
;
 3-(4-Chlorophenyl)-2<i>H</i>-benz[<i>b</i>][1,4]oxazine
;
_journal_issue 3
_journal_name_full 'Acta Crystallographica Section E'
_journal_page_first o769
_journal_page_last o771
_journal_paper_doi 10.1107/S160053680500543X
_journal_volume 61
_journal_year 2005
_chemical_formula_iupac 'C14 H10 Cl N O'
_chemical_formula_moiety 'C14 H10 Cl N O'
_chemical_formula_sum 'C14 H10 Cl N O'
_chemical_formula_weight 243.68
_chemical_melting_point .433E-305
_chemical_name_systematic
;
3-4(Chlorophenyl)-2H-benz[b][1,4]oxazine
;
_space_group_IT_number 14
_symmetry_cell_setting monoclinic
_symmetry_space_group_name_Hall '-P 2ybc'
_symmetry_space_group_name_H-M 'P 1 21/c 1'
_atom_sites_solution_hydrogens geom
_atom_sites_solution_primary direct
_atom_sites_solution_secondary difmap
_cell_angle_alpha 90.00
_cell_angle_beta 110.65(3)
_cell_angle_gamma 90.00
_cell_formula_units_Z 4
_cell_length_a 13.861(3)
_cell_length_b 5.8340(10)
_cell_length_c 14.903(3)
_cell_measurement_reflns_used 25
_cell_measurement_temperature 298(2)
_cell_measurement_theta_max 13.8
_cell_measurement_theta_min 9.8
_cell_volume 1127.7(4)
_computing_cell_refinement 'SET4 in CAD--4 EXPRESS'
_computing_data_collection 'CAD-4 EXPRESS (Enraf--Nonius, 1994)'
_computing_data_reduction 'XCAD4 (Harms & Wocadlo, 1995)'
_computing_molecular_graphics 'ORTEP-3 for Windows (Farrugia, 1997)'
_computing_publication_material 'WinGX (Farrugia, 1999)'
_computing_structure_refinement 'SHELXL97 (Sheldrick, 1997)'
_computing_structure_solution 'SHELXS97 (Sheldrick, 1997)'
_diffrn_ambient_temperature 298(2)
_diffrn_measured_fraction_theta_full 0.999
_diffrn_measured_fraction_theta_max 0.999
_diffrn_measurement_device '\k-geometry diffractometer'
_diffrn_measurement_device_type 'Enraf--Nonius CAD-4'
_diffrn_measurement_method 'non-profiled \w/2\q'
_diffrn_radiation_monochromator graphite
_diffrn_radiation_source 'fine-focus sealed tube'
_diffrn_radiation_type MoK\a
_diffrn_radiation_wavelength 0.71073
_diffrn_reflns_av_R_equivalents 0.0157
_diffrn_reflns_av_sigmaI/netI 0.0222
_diffrn_reflns_limit_h_max 0
_diffrn_reflns_limit_h_min -16
_diffrn_reflns_limit_k_max 0
_diffrn_reflns_limit_k_min -6
_diffrn_reflns_limit_l_max 17
_diffrn_reflns_limit_l_min -16
_diffrn_reflns_number 2055
_diffrn_reflns_theta_full 25.00
_diffrn_reflns_theta_max 25.0
_diffrn_reflns_theta_min 2.79
_diffrn_standards_decay_% <1
_diffrn_standards_interval_time 120
_diffrn_standards_number 2
_exptl_absorpt_coefficient_mu 0.318
_exptl_absorpt_correction_T_max 0.970
_exptl_absorpt_correction_T_min 0.901
_exptl_absorpt_correction_type psi-scan
_exptl_absorpt_process_details '(North et al., 1968)'
_exptl_crystal_colour 'light brown'
_exptl_crystal_density_diffrn 1.435
_exptl_crystal_density_method 'not measured'
_exptl_crystal_description prismatic
_exptl_crystal_F_000 504
_exptl_crystal_size_max 0.35
_exptl_crystal_size_mid 0.35
_exptl_crystal_size_min 0.10
_refine_diff_density_max 0.465
_refine_diff_density_min -0.274
_refine_ls_extinction_coef 0.017(3)
_refine_ls_extinction_expression Fc^*^=kFc[1+0.001xFc^2^\l^3^/sin(2\q)]^-1/4^
_refine_ls_extinction_method SHELXL97
_refine_ls_goodness_of_fit_ref 1.05
_refine_ls_hydrogen_treatment mixed
_refine_ls_matrix_type full
_refine_ls_number_parameters 161
_refine_ls_number_reflns 1970
_refine_ls_number_restraints 3
_refine_ls_restrained_S_all 1.05
_refine_ls_R_factor_all 0.061
_refine_ls_R_factor_gt 0.043
_refine_ls_shift/su_max 0.004
_refine_ls_shift/su_mean 0.001
_refine_ls_structure_factor_coef Fsqd
_refine_ls_weighting_details 'w = 1/[\s^2^(Fo^2^)+(0.0668P)^2^+0.5604P] where P = (Fo^2^+2Fc^2^)/3'
_refine_ls_weighting_scheme calc
_refine_ls_wR_factor_gt 0.114
_refine_ls_wR_factor_ref 0.132
_reflns_number_gt 1543
_reflns_number_total 1970
_reflns_threshold_expression I>2\s(I)
_cod_data_source_file sj6049.cif
_cod_data_source_block II
_cod_depositor_comments
;
The following automatic conversions were performed:
'_exptl_absorpt_correction_type' value 'Psi-scan' changed to 'psi-scan'
according to '/home/saulius/struct/CIF-dictionaries/cif_core.dic'
dictionary named 'cif_core.dic' version 2.4.1 from 2010-06-29.

Automatic conversion script
Id: cif_fix_enum 1527 2010-12-29 10:47:43Z saulius 

The following automatic conversions were performed:

'_exptl_absorpt_correction_type' value 'Psi-scan' changed to
'psi-scan' according to
/home/saulius/struct/CIF-dictionaries/cif_core.dic dictionary named
'cif_core.dic' version 2.4.1 from 2010-06-29.

Automatic conversion script
Id: cif_fix_values 1715 2011-07-08 13:25:40Z adriana 
;
_cod_original_sg_symbol_Hall '-P 2ybc '
_cod_original_sg_symbol_H-M 'P 21/c'
_cod_database_code 2205362
_cod_database_fobs_code 2205362

loop_
_symmetry_equiv_pos_as_xyz
'x, y, z'
'-x, y+1/2, -z+1/2'
'-x, -y, -z'
'x, -y-1/2, z-1/2'

loop_
_atom_site_label
_atom_site_fract_x
_atom_site_fract_y
_atom_site_fract_z
_atom_site_U_iso_or_equiv
_atom_site_adp_type
_atom_site_calc_flag
_atom_site_refinement_flags
_atom_site_occupancy
_atom_site_type_symbol
Cl 0.03691(5) 1.08109(15) 0.66491(6) 0.0761(3) Uani d . 1 Cl
O 0.61639(11) 0.6664(3) 0.98852(11) 0.0501(4) Uani d . 1 O
N 0.55017(14) 1.0737(3) 0.88482(13) 0.0414(4) Uani d . 1 N
C1 0.16683(17) 1.0306(4) 0.72801(17) 0.0471(6) Uani d . 1 C
C2 0.19662(18) 0.8287(4) 0.77798(18) 0.0506(6) Uani d . 1 C
H2 0.1477 0.7203 0.7786 0.061 Uiso calc R 1 H
C3 0.30013(17) 0.7894(4) 0.82716(17) 0.0455(5) Uani d . 1 C
H3 0.3206 0.6536 0.8613 0.055 Uiso calc R 1 H
C4 0.37479(16) 0.9498(4) 0.82652(15) 0.0373(5) Uani d . 1 C
C5 0.34133(17) 1.1524(4) 0.77519(15) 0.0426(5) Uani d . 1 C
H5 0.3897 1.2620 0.7741 0.051 Uiso calc R 1 H
C6 0.23803(18) 1.1938(4) 0.72600(16) 0.0462(6) Uani d . 1 C
H6 0.2168 1.3295 0.6920 0.055 Uiso calc R 1 H
C7 0.48612(16) 0.9089(4) 0.87590(15) 0.0374(5) Uani d . 1 C
C8 0.52260(19) 0.6694(4) 0.9082(2) 0.0532(7) Uani d D 1 C
H8B 0.528(2) 0.559(5) 0.8487(17) 0.064 Uiso d D 1 H
H8A 0.4771(19) 0.591(5) 0.9251(18) 0.064 Uiso d D 1 H
C9 0.68859(16) 0.8209(4) 0.98249(15) 0.0404(5) Uani d . 1 C
C10 0.65597(16) 1.0233(4) 0.93059(15) 0.0379(5) Uani d . 1 C
C11 0.72987(17) 1.1812(4) 0.92807(16) 0.0448(5) Uani d . 1 C
H11 0.7095 1.3171 0.8940 0.054 Uiso calc R 1 H
C12 0.83334(18) 1.1381(4) 0.97580(17) 0.0510(6) Uani d . 1 C
H12 0.8824 1.2437 0.9730 0.061 Uiso calc R 1 H
C13 0.86396(18) 0.9383(4) 1.02769(17) 0.0525(6) Uani d . 1 C
H13 0.9337 0.9105 1.0602 0.063 Uiso calc R 1 H
C14 0.79149(17) 0.7787(4) 1.03174(17) 0.0492(6) Uani d . 1 C
H14 0.8121 0.6449 1.0673 0.059 Uiso calc R 1 H

loop_
_atom_site_aniso_label
_atom_site_aniso_U_11
_atom_site_aniso_U_22
_atom_site_aniso_U_33
_atom_site_aniso_U_12
_atom_site_aniso_U_13
_atom_site_aniso_U_23
Cl 0.0392(4) 0.0849(6) 0.0939(6) 0.0105(3) 0.0107(3) 0.0076(4)
O 0.0448(9) 0.0407(9) 0.0577(10) -0.0023(7) 0.0090(7) 0.0148(8)
N 0.0396(10) 0.0327(10) 0.0502(10) -0.0003(8) 0.0137(8) 0.0012(8)
C1 0.0387(11) 0.0500(14) 0.0513(13) 0.0053(10) 0.0143(10) -0.0042(11)
C2 0.0421(12) 0.0481(14) 0.0637(15) -0.0048(10) 0.0212(11) -0.0011(12)
C3 0.0466(12) 0.0354(12) 0.0567(14) -0.0002(9) 0.0209(10) 0.0052(10)
C4 0.0396(11) 0.0328(11) 0.0397(11) 0.0004(9) 0.0143(9) -0.0018(9)
C5 0.0452(12) 0.0348(12) 0.0472(12) -0.0030(9) 0.0155(10) 0.0000(10)
C6 0.0498(13) 0.0386(13) 0.0472(13) 0.0076(10) 0.0131(10) 0.0042(10)
C7 0.0427(11) 0.0316(11) 0.0392(11) 0.0003(9) 0.0159(9) 0.0010(9)
C8 0.0414(13) 0.0386(13) 0.0690(16) -0.0036(10) 0.0063(11) 0.0154(12)
C9 0.0426(12) 0.0359(11) 0.0418(11) -0.0021(9) 0.0139(9) -0.0018(9)
C10 0.0395(11) 0.0329(11) 0.0407(11) -0.0003(9) 0.0133(9) -0.0035(9)
C11 0.0470(12) 0.0362(12) 0.0505(13) -0.0050(10) 0.0163(10) -0.0009(10)
C12 0.0438(12) 0.0509(14) 0.0565(14) -0.0104(11) 0.0154(10) -0.0052(11)
C13 0.0377(12) 0.0593(16) 0.0536(14) 0.0012(11) 0.0077(10) -0.0062(12)
C14 0.0473(13) 0.0452(13) 0.0489(13) 0.0051(11) 0.0091(10) 0.0043(11)

loop_
_atom_type_symbol
_atom_type_description
_atom_type_scat_dispersion_real
_atom_type_scat_dispersion_imag
_atom_type_scat_source
C C 0.0033 0.0016 'International Tables Vol C Tables 4.2.6.8 and 6.1.1.4'
H H 0.0000 0.0000 'International Tables Vol C Tables 4.2.6.8 and 6.1.1.4'
N N 0.0061 0.0033 'International Tables Vol C Tables 4.2.6.8 and 6.1.1.4'
O O 0.0106 0.0060 'International Tables Vol C Tables 4.2.6.8 and 6.1.1.4'
Cl Cl 0.1484 0.1585 'International Tables Vol C Tables 4.2.6.8 and 6.1.1.4'

loop_
_geom_angle_atom_site_label_1
_geom_angle_atom_site_label_2
_geom_angle_atom_site_label_3
_geom_angle
_geom_angle_publ_flag
C9 O C8 114.05(17) yes
C7 N C10 117.16(18) yes
C2 C1 C6 121.5(2) ?
C2 C1 Cl 119.59(19) ?
C6 C1 Cl 118.95(19) ?
C1 C2 C3 119.1(2) ?
C1 C2 H2 120.4 ?
C3 C2 H2 120.4 ?
C2 C3 C4 121.2(2) ?
C2 C3 H3 119.4 ?
C4 C3 H3 119.4 ?
C5 C4 C3 117.9(2) ?
C5 C4 C7 119.81(19) ?
C3 C4 C7 122.3(2) ?
C6 C5 C4 121.4(2) ?
C6 C5 H5 119.3 ?
C4 C5 H5 119.3 ?
C1 C6 C5 119.0(2) ?
C1 C6 H6 120.5 ?
C5 C6 H6 120.5 ?
N C7 C4 119.60(19) ?
N C7 C8 121.3(2) ?
C4 C7 C8 118.91(19) ?
O C8 C7 112.6(2) yes
O C8 H8B 111.1(14) yes
C7 C8 H8B 113.0(14) yes
O C8 H8A 106.6(18) yes
C7 C8 H8A 112.1(18) yes
H8B C8 H8A 101(2) yes
O C9 C14 119.3(2) ?
O C9 C10 119.36(19) ?
C14 C9 C10 121.2(2) ?
C11 C10 C9 118.6(2) ?
C11 C10 N 119.95(19) ?
C9 C10 N 121.42(19) ?
C12 C11 C10 120.5(2) ?
C12 C11 H11 119.8 ?
C10 C11 H11 119.8 ?
C11 C12 C13 120.0(2) ?
C11 C12 H12 120.0 ?
C13 C12 H12 120.0 ?
C12 C13 C14 120.5(2) ?
C12 C13 H13 119.8 ?
C14 C13 H13 119.8 ?
C9 C14 C13 119.1(2) ?
C9 C14 H14 120.4 ?
C13 C14 H14 120.4 ?

loop_
_geom_bond_atom_site_label_1
_geom_bond_atom_site_label_2
_geom_bond_distance
_geom_bond_publ_flag
Cl C1 1.738(2) yes
O C9 1.373(3) yes
O C8 1.423(3) yes
N C7 1.283(3) yes
N C10 1.413(3) yes
C1 C2 1.377(4) ?
C1 C6 1.379(3) ?
C2 C3 1.381(3) ?
C2 H2 0.9300 ?
C3 C4 1.398(3) ?
C3 H3 0.9300 ?
C4 C5 1.396(3) ?
C4 C7 1.476(3) ?
C5 C6 1.380(3) ?
C5 H5 0.9300 ?
C6 H6 0.9300 ?
C7 C8 1.506(3) yes
C8 H8B 1.12(2) yes
C8 H8A 0.88(2) yes
C9 C14 1.377(3) ?
C9 C10 1.397(3) ?
C10 C11 1.388(3) ?
C11 C12 1.381(3) ?
C11 H11 0.9300 ?
C12 C13 1.380(4) ?
C12 H12 0.9300 ?
C13 C14 1.386(3) ?
C13 H13 0.9300 ?
C14 H14 0.9300 ?

loop_
_geom_hbond_atom_site_label_D
_geom_hbond_atom_site_label_H
_geom_hbond_atom_site_label_A
_geom_hbond_site_symmetry_A
_geom_hbond_distance_DH
_geom_hbond_distance_HA
_geom_hbond_distance_DA
_geom_hbond_angle_DHA
_geom_hbond_publ_flag
C8 H8A O 3_667 0.88(2) 2.60(2) 3.465(3) 166(2) yes

loop_
_geom_torsion_atom_site_label_1
_geom_torsion_atom_site_label_2
_geom_torsion_atom_site_label_3
_geom_torsion_atom_site_label_4
_geom_torsion
C6 C1 C2 C3 0.0(4)
Cl C1 C2 C3 179.41(18)
C1 C2 C3 C4 -0.4(4)
C2 C3 C4 C5 0.6(3)
C2 C3 C4 C7 -178.0(2)
C3 C4 C5 C6 -0.4(3)
C7 C4 C5 C6 178.2(2)
C2 C1 C6 C5 0.1(4)
Cl C1 C6 C5 -179.24(17)
C4 C5 C6 C1 0.0(3)
C10 N C7 C4 -178.47(18)
C10 N C7 C8 -3.1(3)
C5 C4 C7 N 11.5(3)
C3 C4 C7 N -170.0(2)
C5 C4 C7 C8 -164.0(2)
C3 C4 C7 C8 14.5(3)
C9 O C8 C7 -43.0(3)
N C7 C8 O 31.7(3)
C4 C7 C8 O -153.0(2)
C8 O C9 C14 -154.5(2)
C8 O C9 C10 28.8(3)
O C9 C10 C11 177.76(19)
C14 C9 C10 C11 1.1(3)
O C9 C10 N 0.6(3)
C14 C9 C10 N -176.1(2)
C7 N C10 C11 169.0(2)
C7 N C10 C9 -13.9(3)
C9 C10 C11 C12 0.1(3)
N C10 C11 C12 177.4(2)
C10 C11 C12 C13 -0.9(4)
C11 C12 C13 C14 0.5(4)
O C9 C14 C13 -178.2(2)
C10 C9 C14 C13 -1.5(3)
C12 C13 C14 C9 0.7(4)

loop_
_cod_related_entry_id
_cod_related_entry_database
_cod_related_entry_code
1 ChemSpider 21129814
